data_8104293
loop_
_publ_author_name
'Effenberger, H.'

_publ_section_title
;
 An uncommon Cu(2+)(4) O6 coordination polyhedron in the crystal structure
 of K Cu3 (O H)2 ((As O4) H (As O4)) (with a comparison to related
 structure types)
;
_journal_name_full 'Zeitschrift fuer Kristallographie (149,1979-)'
_journal_page_first 43
_journal_page_last 56
_journal_volume 188
_journal_year 1989
_chemical_formula_sum 'As2 Cu3 H3 K O10'
_chemical_name_systematic 'K Cu3 (O H)2 (As O4) (H As O4)'
_space_group_IT_number 12
_symmetry_space_group_name_Hall '-C 2y'
_symmetry_space_group_name_H-M 'C 1 2/m 1'
_cell_angle_alpha 90
_cell_angle_beta 117.86
_cell_angle_gamma 90
_cell_formula_units_Z 2
_cell_length_a 10.292
_cell_length_b 5.983
_cell_length_c 7.877
_cell_volume 428.822
_citation_journal_id_ASTM ZEKRDZ
_cod_data_source_file Effenberger_ZEKRDZ_1989_351.cif
_cod_data_source_block H3As2Cu3K1O10
_cod_original_cell_volume 428.8221
_cod_original_formula_sum 'H3 As2 Cu3 K1 O10'
_cod_database_code 8104293

loop_
_symmetry_equiv_pos_as_xyz
x,y,z
-x,y,-z
-x,-y,-z
x,-y,z
x+1/2,y+1/2,z
-x+1/2,y+1/2,-z
-x+1/2,-y+1/2,-z
x+1/2,-y+1/2,z

loop_
_atom_site_label
_atom_site_type_symbol
_atom_site_fract_x
_atom_site_fract_y
_atom_site_fract_z
_atom_site_occupancy
_atom_site_U_iso_or_equiv
O3 O-2 -0.0325 0.2654 0.1672 1 0.0
As1 As+5 0.07151 0.5 0.2558 1 0.0
O2 O-2 0.1188 0.5 0.494 1 0.0
K1 K+1 0 0 0.5 1 0.0
Cu1 Cu+2 0 0 0 1 0.0
Cu2 Cu+2 0.25 0.25 0 1 0.0
O1 O-2 0.2187 0.5 0.221 1 0.0
O4 O-2 0.2087 0 0.123 1 0.0
